data_4110754
loop_
_publ_author_name
'Robin Panisch'
'Michael Bolte'
'Thomas M\"uller'

_publ_contact_author
;
      Dr. Michael Bolte
      Institut f\"ur Anorganische Chemie
      J. W. Goethe-Universit\"at
      Marie-Curie-Str. 11
      60439 Frankfurt/Main
      Germany
;
_publ_contact_author_email bolte@chemie.uni-frankfurt.de
_publ_contact_author_fax '49 69 798 29239'
_publ_contact_author_phone '49 69 798 29136'
_publ_section_title
;
 Hydrogen- and Fluorine-Bridged Disilyl Cations and Their Use in Catalytic
 C-F Activation
;
_journal_name_full 'Journal of the American Chemical Society'
_journal_page_first 9676
_journal_page_last 9682
_journal_paper_doi 10.1021/ja061800y
_journal_volume 128
_journal_year 2006
_chemical_formula_sum 'C44 H19 B F26 Si2'
_chemical_formula_weight 1108.58
_chemical_name_systematic ?
_space_group_IT_number 14
_symmetry_cell_setting monoclinic
_symmetry_space_group_name_Hall '-P 2ybc'
_symmetry_space_group_name_H-M 'P 1 21/c 1'
_atom_sites_solution_hydrogens geom
_atom_sites_solution_primary direct
_atom_sites_solution_secondary difmap
_audit_creation_method SHELXL-97
_cell_angle_alpha 90.00
_cell_angle_beta 93.974(5)
_cell_angle_gamma 90.00
_cell_formula_units_Z 4
_cell_length_a 14.9808(8)
_cell_length_b 10.7169(4)
_cell_length_c 27.4162(17)
_cell_measurement_reflns_used 2576
_cell_measurement_temperature 173(2)
_cell_measurement_theta_max 25.8
_cell_measurement_theta_min 2.4
_cell_volume 4391.0(4)
_computing_cell_refinement 'X-Area (Stoe & Cie, 2001)'
_computing_data_collection 'X-Area (Stoe & Cie, 2001)'
_computing_data_reduction 'X-Area (Stoe & Cie, 2001)'
_computing_molecular_graphics 'XP in SHELXTL-Plus (Sheldrick, 1991)'
_computing_publication_material SHELXL97
_computing_structure_refinement 'SHELXL97 (Sheldrick, 1997) '
_computing_structure_solution 'SHELXS97 (Sheldrick, 1990) '
_diffrn_ambient_temperature 173(2)
_diffrn_measured_fraction_theta_full 0.999
_diffrn_measured_fraction_theta_max 0.989
_diffrn_measurement_device_type 'STOE IPDS II two-circle-diffractometer'
_diffrn_measurement_method \w
_diffrn_radiation_monochromator graphite
_diffrn_radiation_source 'fine-focus sealed tube'
_diffrn_radiation_type MoK\a
_diffrn_radiation_wavelength 0.71073
_diffrn_reflns_av_R_equivalents 0.0951
_diffrn_reflns_av_sigmaI/netI 0.1007
_diffrn_reflns_limit_h_max 18
_diffrn_reflns_limit_h_min -18
_diffrn_reflns_limit_k_max 13
_diffrn_reflns_limit_k_min -13
_diffrn_reflns_limit_l_max 33
_diffrn_reflns_limit_l_min -33
_diffrn_reflns_number 69772
_diffrn_reflns_theta_full 25.00
_diffrn_reflns_theta_max 26.06
_diffrn_reflns_theta_min 2.48
_diffrn_standards_decay_% 0
_diffrn_standards_interval_time 0
_diffrn_standards_number 0
_exptl_absorpt_coefficient_mu 0.226
_exptl_absorpt_correction_T_max 0.9799
_exptl_absorpt_correction_T_min 0.9626
_exptl_absorpt_correction_type multi-scan
_exptl_absorpt_process_details 'MULABS (Spek, 1990; Blessing, 1995)'
_exptl_crystal_colour colourless
_exptl_crystal_density_diffrn 1.677
_exptl_crystal_description plate
_exptl_crystal_F_000 2200
_exptl_crystal_size_max 0.17
_exptl_crystal_size_mid 0.17
_exptl_crystal_size_min 0.09
_refine_diff_density_max 0.286
_refine_diff_density_min -0.257
_refine_diff_density_rms 0.054
_refine_ls_extinction_method none
_refine_ls_goodness_of_fit_ref 1.060
_refine_ls_hydrogen_treatment mixed
_refine_ls_matrix_type full
_refine_ls_number_parameters 661
_refine_ls_number_reflns 8603
_refine_ls_number_restraints 0
_refine_ls_restrained_S_all 1.060
_refine_ls_R_factor_all 0.1416
_refine_ls_R_factor_gt 0.0753
_refine_ls_shift/su_max 0.000
_refine_ls_shift/su_mean 0.000
_refine_ls_structure_factor_coef Fsqd
_refine_ls_weighting_details 'calc w=1/[\s^2^(Fo^2^)+(0.0435P)^2^+0.0000P] where P=(Fo^2^+2Fc^2^)/3'
_refine_ls_weighting_scheme calc
_refine_ls_wR_factor_gt 0.1143
_refine_ls_wR_factor_ref 0.1325
_reflns_number_gt 5126
_reflns_number_total 8603
_reflns_threshold_expression I>2\s(I)
_cod_data_source_file ja061800ysi20060315_040259.cif
_cod_data_source_block au87
_cod_original_sg_symbol_H-M 'P 21/c'
_cod_database_code 4110754

loop_
_symmetry_equiv_pos_as_xyz
'x, y, z'
'-x, y+1/2, -z+1/2'
'-x, -y, -z'
'x, -y-1/2, z-1/2'

loop_
_atom_site_label
_atom_site_type_symbol
_atom_site_fract_x
_atom_site_fract_y
_atom_site_fract_z
_atom_site_U_iso_or_equiv
_atom_site_adp_type
_atom_site_occupancy
_atom_site_symmetry_multiplicity
_atom_site_calc_flag
_atom_site_refinement_flags
Si1 Si 0.17827(7) 0.54472(13) 0.88621(4) 0.0331(3) Uani 1 1 d .
H1 H 0.286(3) 0.587(4) 0.8948(15) 0.040 Uiso 1 1 d .
C1' C 0.1587(3) 0.4444(6) 0.93893(18) 0.0541(14) Uani 1 1 d .
H1'1 H 0.1912 0.3657 0.9361 0.081 Uiso 1 1 calc R
H1'2 H 0.0945 0.4274 0.9396 0.081 Uiso 1 1 calc R
H1'3 H 0.1800 0.4869 0.9692 0.081 Uiso 1 1 calc R
C1" C 0.1223(3) 0.6963(5) 0.88530(18) 0.0462(13) Uani 1 1 d .
H1"1 H 0.1271 0.7323 0.9182 0.069 Uiso 1 1 calc R
H1"2 H 0.0591 0.6857 0.8744 0.069 Uiso 1 1 calc R
H1"3 H 0.1509 0.7523 0.8628 0.069 Uiso 1 1 calc R
Si2 Si 0.37429(7) 0.53024(13) 0.87518(5) 0.0367(3) Uani 1 1 d .
C2' C 0.4495(3) 0.6659(6) 0.8801(2) 0.0631(17) Uani 1 1 d .
H2'1 H 0.4656 0.6838 0.9146 0.095 Uiso 1 1 calc R
H2'2 H 0.4193 0.7384 0.8648 0.095 Uiso 1 1 calc R
H2'3 H 0.5039 0.6476 0.8634 0.095 Uiso 1 1 calc R
C2" C 0.4041(3) 0.4054(6) 0.91911(18) 0.0556(15) Uani 1 1 d .
H2"1 H 0.4220 0.4421 0.9510 0.083 Uiso 1 1 calc R
H2"2 H 0.4539 0.3567 0.9076 0.083 Uiso 1 1 calc R
H2"3 H 0.3523 0.3508 0.9221 0.083 Uiso 1 1 calc R
C1 C 0.1740(2) 0.4667(4) 0.82581(15) 0.0318(10) Uani 1 1 d .
C2 C 0.0889(3) 0.4319(5) 0.80755(18) 0.0446(13) Uani 1 1 d .
H2 H 0.0404 0.4387 0.8279 0.054 Uiso 1 1 calc R
C3 C 0.0728(3) 0.3869(5) 0.75977(19) 0.0487(14) Uani 1 1 d .
H3 H 0.0142 0.3613 0.7487 0.058 Uiso 1 1 calc R
C4 C 0.1405(3) 0.3795(5) 0.72901(17) 0.0386(11) Uani 1 1 d .
H4 H 0.1282 0.3529 0.6962 0.046 Uiso 1 1 calc R
C5 C 0.2295(3) 0.4117(4) 0.74601(15) 0.0304(10) Uani 1 1 d .
C6 C 0.2467(2) 0.4539(4) 0.79506(15) 0.0276(9) Uani 1 1 d .
C7 C 0.3376(2) 0.4847(4) 0.81206(15) 0.0295(10) Uani 1 1 d .
C8 C 0.4038(3) 0.4734(5) 0.77960(17) 0.0433(12) Uani 1 1 d .
H8 H 0.4637 0.4928 0.7906 0.052 Uiso 1 1 calc R
C9 C 0.3857(3) 0.4341(5) 0.73058(17) 0.0453(13) Uani 1 1 d .
H9 H 0.4327 0.4283 0.7091 0.054 Uiso 1 1 calc R
C10 C 0.3001(3) 0.4048(5) 0.71458(15) 0.0363(11) Uani 1 1 d .
H10 H 0.2878 0.3792 0.6816 0.044 Uiso 1 1 calc R
B1 B 0.2179(3) 0.7604(5) 0.59061(17) 0.0262(10) Uani 1 1 d .
C11 C 0.1200(2) 0.7009(4) 0.57198(14) 0.0279(9) Uani 1 1 d .
C12 C 0.0558(2) 0.7524(4) 0.53852(15) 0.0304(9) Uani 1 1 d .
C13 C -0.0239(3) 0.6931(5) 0.52382(16) 0.0372(11) Uani 1 1 d .
C14 C -0.0439(3) 0.5797(5) 0.54255(17) 0.0395(12) Uani 1 1 d .
C15 C 0.0178(3) 0.5226(4) 0.57481(18) 0.0388(11) Uani 1 1 d .
C16 C 0.0972(3) 0.5831(4) 0.58766(15) 0.0299(10) Uani 1 1 d .
F12 F 0.06838(15) 0.8662(2) 0.51852(9) 0.0375(6) Uani 1 1 d .
F13 F -0.08192(16) 0.7488(3) 0.49055(10) 0.0503(8) Uani 1 1 d .
F14 F -0.12205(15) 0.5220(3) 0.52893(11) 0.0568(8) Uani 1 1 d .
F15 F -0.00009(17) 0.4097(3) 0.59371(12) 0.0562(8) Uani 1 1 d .
F16 F 0.15525(15) 0.5195(2) 0.61915(9) 0.0384(6) Uani 1 1 d .
C21 C 0.2366(2) 0.7557(4) 0.65115(15) 0.0288(10) Uani 1 1 d .
C22 C 0.3211(3) 0.7828(4) 0.67292(16) 0.0319(10) Uani 1 1 d .
C23 C 0.3420(3) 0.7888(4) 0.72262(17) 0.0378(11) Uani 1 1 d .
C24 C 0.2760(3) 0.7721(4) 0.75402(16) 0.0366(11) Uani 1 1 d .
C25 C 0.1906(3) 0.7476(4) 0.73497(15) 0.0340(10) Uani 1 1 d .
C26 C 0.1730(2) 0.7407(4) 0.68534(15) 0.0290(9) Uani 1 1 d .
F22 F 0.38974(15) 0.8063(3) 0.64377(10) 0.0441(7) Uani 1 1 d .
F23 F 0.42616(17) 0.8159(3) 0.74096(11) 0.0569(8) Uani 1 1 d .
F24 F 0.29325(18) 0.7825(3) 0.80305(9) 0.0525(8) Uani 1 1 d .
F25 F 0.12408(17) 0.7333(3) 0.76570(9) 0.0482(7) Uani 1 1 d .
F26 F 0.08570(14) 0.7193(2) 0.67079(8) 0.0357(6) Uani 1 1 d .
C31 C 0.2869(2) 0.6738(4) 0.56000(16) 0.0295(10) Uani 1 1 d .
C32 C 0.2837(2) 0.6799(4) 0.50989(16) 0.0318(10) Uani 1 1 d .
C33 C 0.3266(3) 0.6002(5) 0.47909(17) 0.0386(11) Uani 1 1 d .
C34 C 0.3786(3) 0.5052(4) 0.49994(19) 0.0403(12) Uani 1 1 d .
C35 C 0.3870(2) 0.4962(4) 0.54981(18) 0.0352(11) Uani 1 1 d .
C36 C 0.3422(3) 0.5763(4) 0.57864(17) 0.0332(10) Uani 1 1 d .
F32 F 0.23266(16) 0.7712(2) 0.48636(9) 0.0404(6) Uani 1 1 d .
F33 F 0.31762(18) 0.6149(3) 0.42988(10) 0.0543(8) Uani 1 1 d .
F34 F 0.42060(17) 0.4246(3) 0.47123(12) 0.0579(8) Uani 1 1 d .
F35 F 0.43985(16) 0.4049(3) 0.57081(11) 0.0516(8) Uani 1 1 d .
F36 F 0.35265(15) 0.5550(3) 0.62733(9) 0.0418(6) Uani 1 1 d .
C41 C 0.2271(2) 0.9118(4) 0.58017(14) 0.0262(9) Uani 1 1 d .
C42 C 0.1656(2) 0.9939(4) 0.59836(15) 0.0288(10) Uani 1 1 d .
C43 C 0.1719(3) 1.1218(4) 0.59720(16) 0.0321(10) Uani 1 1 d .
C44 C 0.2433(3) 1.1779(4) 0.57685(16) 0.0332(10) Uani 1 1 d .
C45 C 0.3066(3) 1.1017(4) 0.55817(16) 0.0329(10) Uani 1 1 d .
C46 C 0.2980(2) 0.9735(4) 0.56035(15) 0.0281(9) Uani 1 1 d .
F42 F 0.09316(14) 0.9467(2) 0.61932(9) 0.0346(6) Uani 1 1 d .
F43 F 0.10943(16) 1.1937(3) 0.61713(10) 0.0456(7) Uani 1 1 d .
F44 F 0.25028(17) 1.3025(2) 0.57551(11) 0.0482(7) Uani 1 1 d .
F45 F 0.37675(16) 1.1542(3) 0.53694(10) 0.0437(7) Uani 1 1 d .
F46 F 0.36610(14) 0.9081(2) 0.54152(9) 0.0389(6) Uani 1 1 d .
F51 F 0.7638(4) 0.6336(5) 0.60952(16) 0.1293(19) Uani 1 1 d .
C51 C 0.7517(5) 0.6171(6) 0.6572(2) 0.0726(19) Uani 1 1 d .
C52 C 0.8233(4) 0.5959(6) 0.6897(3) 0.079(2) Uani 1 1 d .
C53 C 0.8121(5) 0.5825(6) 0.7381(3) 0.078(2) Uani 1 1 d .
C54 C 0.7278(5) 0.5903(5) 0.7545(2) 0.0627(16) Uani 1 1 d .
C55 C 0.6559(4) 0.6100(5) 0.7214(2) 0.0570(15) Uani 1 1 d .
C56 C 0.6677(4) 0.6237(6) 0.6727(2) 0.0632(16) Uani 1 1 d .
F52 F 0.9062(3) 0.5895(5) 0.6741(3) 0.156(3) Uani 1 1 d .
F53 F 0.8794(3) 0.5614(4) 0.7716(2) 0.137(2) Uani 1 1 d .
F54 F 0.7138(4) 0.5798(4) 0.80207(14) 0.1139(16) Uani 1 1 d .
F55 F 0.5732(3) 0.6171(4) 0.73731(17) 0.0993(14) Uani 1 1 d .
F56 F 0.5969(3) 0.6425(5) 0.64147(16) 0.1090(16) Uani 1 1 d .

loop_
_atom_site_aniso_label
_atom_site_aniso_U_11
_atom_site_aniso_U_22
_atom_site_aniso_U_33
_atom_site_aniso_U_23
_atom_site_aniso_U_13
_atom_site_aniso_U_12
Si1 0.0275(5) 0.0394(8) 0.0326(6) -0.0038(6) 0.0038(5) 0.0043(5)
C1' 0.061(3) 0.056(4) 0.046(3) 0.003(3) 0.010(2) 0.000(3)
C1" 0.044(3) 0.052(4) 0.042(3) -0.010(2) 0.001(2) 0.019(2)
Si2 0.0268(5) 0.0437(8) 0.0387(7) -0.0030(6) -0.0034(5) 0.0032(6)
C2' 0.043(3) 0.062(4) 0.081(4) -0.011(3) -0.019(3) -0.006(3)
C2" 0.054(3) 0.069(4) 0.043(3) 0.005(3) -0.007(2) 0.017(3)
C1 0.0260(19) 0.032(3) 0.038(2) -0.005(2) 0.0031(17) -0.0025(18)
C2 0.025(2) 0.060(4) 0.049(3) -0.017(3) 0.0075(19) -0.006(2)
C3 0.029(2) 0.057(4) 0.059(3) -0.014(3) -0.007(2) -0.007(2)
C4 0.041(2) 0.036(3) 0.037(3) -0.008(2) -0.005(2) 0.000(2)
C5 0.034(2) 0.023(2) 0.033(2) 0.0031(19) -0.0008(18) 0.0071(18)
C6 0.0266(18) 0.022(2) 0.034(2) 0.0016(19) 0.0014(16) 0.0032(17)
C7 0.0263(19) 0.030(3) 0.032(2) 0.0051(19) 0.0034(17) 0.0024(17)
C8 0.026(2) 0.056(3) 0.048(3) 0.008(3) 0.0052(19) -0.003(2)
C9 0.032(2) 0.066(4) 0.039(3) 0.004(3) 0.0100(19) 0.007(2)
C10 0.044(2) 0.043(3) 0.023(2) 0.000(2) 0.0063(18) 0.006(2)
B1 0.0199(19) 0.025(3) 0.034(3) 0.005(2) 0.0006(18) -0.0019(19)
C11 0.0227(18) 0.032(3) 0.029(2) 0.0000(19) 0.0006(16) 0.0007(17)
C12 0.029(2) 0.029(3) 0.034(2) 0.001(2) 0.0027(17) 0.0012(18)
C13 0.028(2) 0.045(3) 0.038(3) -0.009(2) -0.0051(18) 0.008(2)
C14 0.024(2) 0.045(3) 0.050(3) -0.014(2) 0.0023(19) -0.006(2)
C15 0.040(2) 0.023(3) 0.054(3) -0.003(2) 0.014(2) -0.007(2)
C16 0.0291(19) 0.026(3) 0.035(2) -0.0003(19) 0.0034(17) -0.0004(18)
F12 0.0366(13) 0.0357(17) 0.0390(15) 0.0097(12) -0.0055(11) 0.0023(11)
F13 0.0375(13) 0.064(2) 0.0467(16) -0.0089(15) -0.0161(12) 0.0102(13)
F14 0.0288(12) 0.062(2) 0.079(2) -0.0252(17) 0.0013(13) -0.0152(13)
F15 0.0487(15) 0.0319(18) 0.089(2) -0.0003(16) 0.0136(15) -0.0144(13)
F16 0.0377(12) 0.0275(15) 0.0499(15) 0.0114(12) 0.0010(11) 0.0006(11)
C21 0.0270(19) 0.025(3) 0.034(2) 0.0070(19) -0.0034(17) 0.0032(17)
C22 0.028(2) 0.027(3) 0.041(3) 0.005(2) -0.0007(19) -0.0009(17)
C23 0.034(2) 0.030(3) 0.047(3) 0.003(2) -0.015(2) -0.0027(19)
C24 0.047(3) 0.028(3) 0.032(2) 0.004(2) -0.011(2) 0.006(2)
C25 0.039(2) 0.033(3) 0.030(2) 0.004(2) 0.0035(19) 0.005(2)
C26 0.0266(19) 0.025(2) 0.035(2) 0.0018(19) -0.0023(17) 0.0020(17)
F22 0.0290(12) 0.0507(19) 0.0516(16) 0.0106(14) -0.0033(11) -0.0082(12)
F23 0.0408(14) 0.066(2) 0.0607(19) 0.0022(16) -0.0226(13) -0.0116(14)
F24 0.0642(17) 0.057(2) 0.0341(15) -0.0023(14) -0.0108(13) 0.0102(15)
F25 0.0528(15) 0.059(2) 0.0330(14) 0.0094(13) 0.0076(12) 0.0078(14)
F26 0.0257(11) 0.0468(17) 0.0343(14) 0.0037(12) 0.0006(10) -0.0033(11)
C31 0.0218(18) 0.026(3) 0.040(3) 0.003(2) 0.0008(17) -0.0029(17)
C32 0.027(2) 0.030(3) 0.038(3) 0.005(2) -0.0012(18) 0.0001(18)
C33 0.032(2) 0.046(3) 0.038(3) -0.002(2) 0.0067(19) -0.006(2)
C34 0.0234(19) 0.032(3) 0.067(3) -0.009(2) 0.017(2) 0.0008(18)
C35 0.0225(19) 0.023(3) 0.061(3) 0.004(2) 0.0071(19) 0.0010(17)
C36 0.027(2) 0.028(3) 0.045(3) 0.002(2) 0.0053(18) -0.0006(18)
F32 0.0440(13) 0.0418(17) 0.0348(14) 0.0056(12) -0.0016(11) 0.0112(12)
F33 0.0566(16) 0.064(2) 0.0436(17) -0.0075(15) 0.0133(13) -0.0012(15)
F34 0.0469(15) 0.046(2) 0.083(2) -0.0174(16) 0.0233(14) 0.0066(13)
F35 0.0361(13) 0.0335(17) 0.085(2) 0.0071(15) 0.0058(13) 0.0128(12)
F36 0.0404(13) 0.0382(17) 0.0464(16) 0.0133(13) 0.0003(11) 0.0073(12)
C41 0.0244(18) 0.026(2) 0.028(2) 0.0044(18) -0.0024(16) -0.0010(17)
C42 0.0223(18) 0.029(3) 0.035(2) 0.0041(19) 0.0044(17) -0.0044(16)
C43 0.029(2) 0.025(3) 0.041(3) -0.002(2) -0.0027(18) 0.0092(18)
C44 0.033(2) 0.022(3) 0.043(3) 0.004(2) -0.0047(19) -0.0067(19)
C45 0.028(2) 0.032(3) 0.038(2) 0.003(2) -0.0011(18) -0.0129(19)
C46 0.0276(19) 0.025(2) 0.031(2) 0.0012(19) -0.0041(16) 0.0033(18)
F42 0.0283(11) 0.0302(15) 0.0467(15) 0.0019(12) 0.0121(10) 0.0024(10)
F43 0.0473(15) 0.0307(16) 0.0593(18) -0.0053(13) 0.0076(13) 0.0097(12)
F44 0.0510(15) 0.0238(16) 0.069(2) 0.0019(14) 0.0029(13) -0.0062(12)
F45 0.0401(13) 0.0370(17) 0.0550(17) 0.0023(13) 0.0109(12) -0.0152(12)
F46 0.0297(12) 0.0334(16) 0.0548(16) 0.0008(13) 0.0110(11) -0.0013(11)
F51 0.194(5) 0.127(4) 0.075(3) -0.016(3) 0.067(3) -0.057(4)
C51 0.094(5) 0.066(5) 0.061(4) -0.014(3) 0.026(4) -0.025(4)
C52 0.062(4) 0.053(5) 0.125(7) -0.027(4) 0.025(4) -0.005(3)
C53 0.076(4) 0.042(4) 0.112(6) -0.016(4) -0.030(4) 0.011(3)
C54 0.110(5) 0.032(3) 0.045(3) 0.000(2) -0.005(3) -0.001(3)
C55 0.058(3) 0.038(4) 0.076(4) 0.002(3) 0.019(3) -0.012(3)
C56 0.071(4) 0.057(4) 0.060(4) 0.013(3) -0.007(3) -0.017(3)
F52 0.078(3) 0.117(4) 0.280(8) -0.073(5) 0.071(4) -0.009(3)
F53 0.126(4) 0.080(3) 0.191(5) -0.010(3) -0.087(4) 0.023(3)
F54 0.226(5) 0.064(3) 0.051(2) 0.0069(19) 0.003(3) -0.014(3)
F55 0.084(3) 0.077(3) 0.142(4) 0.004(3) 0.047(3) -0.019(2)
F56 0.102(3) 0.118(4) 0.100(3) 0.022(3) -0.039(3) -0.018(3)

loop_
_atom_type_symbol
_atom_type_description
_atom_type_scat_dispersion_real
_atom_type_scat_dispersion_imag
_atom_type_scat_source
C C 0.0033 0.0016 'International Tables Vol C Tables 4.2.6.8 and 6.1.1.4'
H H 0.0000 0.0000 'International Tables Vol C Tables 4.2.6.8 and 6.1.1.4'
B B 0.0013 0.0007 'International Tables Vol C Tables 4.2.6.8 and 6.1.1.4'
F F 0.0171 0.0103 'International Tables Vol C Tables 4.2.6.8 and 6.1.1.4'
Si Si 0.0817 0.0704 'International Tables Vol C Tables 4.2.6.8 and 6.1.1.4'

loop_
_geom_angle_atom_site_label_1
_geom_angle_atom_site_label_2
_geom_angle_atom_site_label_3
_geom_angle
C1" Si1 C1' 115.6(3)
C1" Si1 C1 113.7(2)
C1' Si1 C1 116.2(2)
C1" Si1 H1 101.3(16)
C1' Si1 H1 104.6(15)
C1 Si1 H1 102.8(15)
Si1 C1' H1'1 109.5
Si1 C1' H1'2 109.5
H1'1 C1' H1'2 109.5
Si1 C1' H1'3 109.5
H1'1 C1' H1'3 109.5
H1'2 C1' H1'3 109.5
Si1 C1" H1"1 109.5
Si1 C1" H1"2 109.5
H1"1 C1" H1"2 109.5
Si1 C1" H1"3 109.5
H1"1 C1" H1"3 109.5
H1"2 C1" H1"3 109.5
C2" Si2 C2' 114.1(3)
C2" Si2 C7 117.8(2)
C2' Si2 C7 114.8(2)
C2" Si2 H1 103.3(16)
C2' Si2 H1 101.0(16)
C7 Si2 H1 102.7(14)
Si2 C2' H2'1 109.5
Si2 C2' H2'2 109.5
H2'1 C2' H2'2 109.5
Si2 C2' H2'3 109.5
H2'1 C2' H2'3 109.5
H2'2 C2' H2'3 109.5
Si2 C2" H2"1 109.5
Si2 C2" H2"2 109.5
H2"1 C2" H2"2 109.5
Si2 C2" H2"3 109.5
H2"1 C2" H2"3 109.5
H2"2 C2" H2"3 109.5
C2 C1 C6 118.7(4)
C2 C1 Si1 114.7(3)
C6 C1 Si1 126.1(3)
C1 C2 C3 121.6(4)
C1 C2 H2 119.2
C3 C2 H2 119.2
C4 C3 C2 120.7(4)
C4 C3 H3 119.7
C2 C3 H3 119.7
C3 C4 C5 120.2(4)
C3 C4 H4 119.9
C5 C4 H4 119.9
C10 C5 C4 120.8(4)
C10 C5 C6 119.9(4)
C4 C5 C6 119.3(4)
C5 C6 C1 119.4(3)
C5 C6 C7 118.8(4)
C1 C6 C7 121.8(4)
C8 C7 C6 118.3(4)
C8 C7 Si2 116.5(3)
C6 C7 Si2 125.1(3)
C7 C8 C9 122.5(4)
C7 C8 H8 118.7
C9 C8 H8 118.7
C10 C9 C8 119.2(4)
C10 C9 H9 120.4
C8 C9 H9 120.4
C9 C10 C5 121.3(4)
C9 C10 H10 119.3
C5 C10 H10 119.3
C11 B1 C41 114.1(3)
C11 B1 C31 101.5(3)
C41 B1 C31 113.5(3)
C11 B1 C21 112.5(3)
C41 B1 C21 101.1(3)
C31 B1 C21 114.8(3)
C16 C11 C12 113.0(4)
C16 C11 B1 119.3(3)
C12 C11 B1 127.5(4)
F12 C12 C13 115.9(4)
F12 C12 C11 120.8(3)
C13 C12 C11 123.3(4)
F13 C13 C14 120.1(4)
F13 C13 C12 119.5(4)
C14 C13 C12 120.5(4)
F14 C14 C13 120.8(4)
F14 C14 C15 120.2(5)
C13 C14 C15 119.0(4)
F15 C15 C14 120.2(4)
F15 C15 C16 120.9(4)
C14 C15 C16 119.0(4)
F16 C16 C15 115.3(4)
F16 C16 C11 119.5(3)
C15 C16 C11 125.2(4)
C26 C21 C22 112.3(4)
C26 C21 B1 126.8(3)
C22 C21 B1 120.4(4)
F22 C22 C23 116.1(3)
F22 C22 C21 119.0(4)
C23 C22 C21 124.8(4)
F23 C23 C24 119.3(4)
F23 C23 C22 121.2(4)
C24 C23 C22 119.4(4)
F24 C24 C23 121.1(4)
F24 C24 C25 120.1(4)
C23 C24 C25 118.8(4)
F25 C25 C26 120.7(4)
F25 C25 C24 119.4(4)
C26 C25 C24 119.9(4)
F26 C26 C25 114.5(4)
F26 C26 C21 120.7(3)
C25 C26 C21 124.7(4)
C32 C31 C36 112.2(4)
C32 C31 B1 119.9(4)
C36 C31 B1 127.1(4)
C31 C32 F32 118.9(4)
C31 C32 C33 126.4(4)
F32 C32 C33 114.7(4)
F33 C33 C34 120.8(4)
F33 C33 C32 121.0(4)
C34 C33 C32 118.2(4)
F34 C34 C35 121.5(4)
F34 C34 C33 120.1(5)
C35 C34 C33 118.4(4)
F35 C35 C34 118.9(4)
F35 C35 C36 119.9(4)
C34 C35 C36 121.1(4)
F36 C36 C35 115.8(4)
F36 C36 C31 120.6(4)
C35 C36 C31 123.6(4)
C42 C41 C46 112.4(4)
C42 C41 B1 119.5(4)
C46 C41 B1 127.4(4)
F42 C42 C43 116.0(4)
F42 C42 C41 118.9(4)
C43 C42 C41 125.0(4)
F43 C43 C42 120.4(4)
F43 C43 C44 119.5(4)
C42 C43 C44 120.1(4)
F44 C44 C45 121.6(4)
F44 C44 C43 120.7(4)
C45 C44 C43 117.7(4)
F45 C45 C44 119.1(4)
F45 C45 C46 120.5(4)
C44 C45 C46 120.3(4)
F46 C46 C45 114.8(4)
F46 C46 C41 120.8(4)
C45 C46 C41 124.4(4)
F51 C51 C56 119.2(7)
F51 C51 C52 120.3(7)
C56 C51 C52 120.5(6)
F52 C52 C53 119.0(8)
F52 C52 C51 120.2(8)
C53 C52 C51 120.8(6)
F53 C53 C52 123.4(8)
F53 C53 C54 117.1(8)
C52 C53 C54 119.5(6)
F54 C54 C53 121.5(6)
F54 C54 C55 119.1(6)
C53 C54 C55 119.4(6)
F55 C55 C56 119.7(6)
F55 C55 C54 119.5(6)
C56 C55 C54 120.8(6)
F56 C56 C51 121.4(6)
F56 C56 C55 119.5(6)
C51 C56 C55 119.1(6)

loop_
_geom_bond_atom_site_label_1
_geom_bond_atom_site_label_2
_geom_bond_distance
Si1 C1" 1.828(5)
Si1 C1' 1.841(5)
Si1 C1 1.852(4)
Si1 H1 1.68(4)
C1' H1'1 0.9800
C1' H1'2 0.9800
C1' H1'3 0.9800
C1" H1"1 0.9800
C1" H1"2 0.9800
C1" H1"3 0.9800
Si2 C2" 1.834(5)
Si2 C2' 1.838(6)
Si2 C7 1.845(4)
Si2 H1 1.58(4)
C2' H2'1 0.9800
C2' H2'2 0.9800
C2' H2'3 0.9800
C2" H2"1 0.9800
C2" H2"2 0.9800
C2" H2"3 0.9800
C1 C2 1.388(5)
C1 C6 1.430(6)
C2 C3 1.401(7)
C2 H2 0.9500
C3 C4 1.365(7)
C3 H3 0.9500
C4 C5 1.424(6)
C4 H4 0.9500
C5 C10 1.412(6)
C5 C6 1.425(6)
C6 C7 1.446(5)
C7 C8 1.383(6)
C8 C9 1.416(7)
C8 H8 0.9500
C9 C10 1.362(6)
C9 H9 0.9500
C10 H10 0.9500
B1 C11 1.648(5)
B1 C41 1.655(6)
B1 C31 1.660(6)
B1 C21 1.665(6)
C11 C16 1.384(6)
C11 C12 1.396(5)
C12 F12 1.355(5)
C12 C13 1.388(6)
C13 F13 1.354(5)
C13 C14 1.360(7)
C14 F14 1.354(5)
C14 C15 1.377(6)
C15 F15 1.351(5)
C15 C16 1.379(6)
C16 F16 1.364(5)
C21 C26 1.391(6)
C21 C22 1.393(5)
C22 F22 1.368(5)
C22 C23 1.378(6)
C23 F23 1.355(4)
C23 C24 1.367(7)
C24 F24 1.356(5)
C24 C25 1.373(6)
C25 F25 1.358(5)
C25 C26 1.370(6)
C26 F26 1.361(4)
C31 C32 1.373(6)
C31 C36 1.407(6)
C32 F32 1.374(5)
C32 C33 1.390(6)
C33 F33 1.356(5)
C33 C34 1.381(7)
C34 F34 1.353(5)
C34 C35 1.367(7)
C35 F35 1.361(5)
C35 C36 1.373(6)
C36 F36 1.353(5)
C41 C42 1.391(6)
C41 C46 1.393(6)
C42 F42 1.360(4)
C42 C43 1.374(6)
C43 F43 1.356(5)
C43 C44 1.378(6)
C44 F44 1.341(5)
C44 C45 1.377(6)
C45 F45 1.359(5)
C45 C46 1.381(6)
C46 F46 1.368(5)
F51 C51 1.343(7)
C51 C56 1.358(9)
C51 C52 1.364(10)
C52 F52 1.342(7)
C52 C53 1.358(10)
C53 F53 1.334(7)
C53 C54 1.371(10)
C54 F54 1.340(7)
C54 C55 1.376(8)
C55 F55 1.343(6)
C55 C56 1.368(8)
C56 F56 1.332(6)

loop_
_geom_torsion_atom_site_label_1
_geom_torsion_atom_site_label_2
_geom_torsion_atom_site_label_3
_geom_torsion_atom_site_label_4
_geom_torsion
C1" Si1 C1 C2 -65.7(4)
C1' Si1 C1 C2 72.1(4)
C1" Si1 C1 C6 106.3(4)
C1' Si1 C1 C6 -115.9(4)
C6 C1 C2 C3 -1.1(8)
Si1 C1 C2 C3 171.5(4)
C1 C2 C3 C4 -2.0(8)
C2 C3 C4 C5 3.2(8)
C3 C4 C5 C10 -179.9(5)
C3 C4 C5 C6 -1.3(7)
C10 C5 C6 C1 176.8(4)
C4 C5 C6 C1 -1.8(6)
C10 C5 C6 C7 -2.2(6)
C4 C5 C6 C7 179.2(4)
C2 C1 C6 C5 3.0(7)
Si1 C1 C6 C5 -168.8(3)
C2 C1 C6 C7 -178.1(4)
Si1 C1 C6 C7 10.2(6)
C5 C6 C7 C8 0.9(6)
C1 C6 C7 C8 -178.0(4)
C5 C6 C7 Si2 -175.6(3)
C1 C6 C7 Si2 5.5(6)
C2" Si2 C7 C8 -89.9(4)
C2' Si2 C7 C8 48.9(4)
C2" Si2 C7 C6 86.7(4)
C2' Si2 C7 C6 -134.6(4)
C6 C7 C8 C9 0.5(7)
Si2 C7 C8 C9 177.3(4)
C7 C8 C9 C10 -0.7(8)
C8 C9 C10 C5 -0.6(8)
C4 C5 C10 C9 -179.3(5)
C6 C5 C10 C9 2.1(7)
C41 B1 C11 C16 -166.4(4)
C31 B1 C11 C16 71.2(5)
C21 B1 C11 C16 -52.0(5)
C41 B1 C11 C12 18.1(6)
C31 B1 C11 C12 -104.4(5)
C21 B1 C11 C12 132.5(4)
C16 C11 C12 F12 -178.4(4)
B1 C11 C12 F12 -2.6(7)
C16 C11 C12 C13 2.0(6)
B1 C11 C12 C13 177.8(4)
F12 C12 C13 F13 1.5(6)
C11 C12 C13 F13 -178.9(4)
F12 C12 C13 C14 -178.6(4)
C11 C12 C13 C14 1.0(7)
F13 C13 C14 F14 -1.1(7)
C12 C13 C14 F14 179.0(4)
F13 C13 C14 C15 177.4(4)
C12 C13 C14 C15 -2.5(7)
F14 C14 C15 F15 -1.1(7)
C13 C14 C15 F15 -179.6(4)
F14 C14 C15 C16 179.4(4)
C13 C14 C15 C16 0.9(7)
F15 C15 C16 F16 1.5(6)
C14 C15 C16 F16 -179.0(4)
F15 C15 C16 C11 -177.0(4)
C14 C15 C16 C11 2.4(7)
C12 C11 C16 F16 177.7(4)
B1 C11 C16 F16 1.6(6)
C12 C11 C16 C15 -3.8(6)
B1 C11 C16 C15 -179.9(4)
C11 B1 C21 C26 -18.6(6)
C41 B1 C21 C26 103.5(5)
C31 B1 C21 C26 -133.9(4)
C11 B1 C21 C22 169.5(4)
C41 B1 C21 C22 -68.4(5)
C31 B1 C21 C22 54.2(6)
C26 C21 C22 F22 -176.8(4)
B1 C21 C22 F22 -3.8(6)
C26 C21 C22 C23 2.9(6)
B1 C21 C22 C23 175.9(4)
F22 C22 C23 F23 -0.3(6)
C21 C22 C23 F23 180.0(4)
F22 C22 C23 C24 177.1(4)
C21 C22 C23 C24 -2.6(7)
F23 C23 C24 F24 0.2(7)
C22 C23 C24 F24 -177.2(4)
F23 C23 C24 C25 178.5(4)
C22 C23 C24 C25 1.0(7)
F24 C24 C25 F25 -0.4(7)
C23 C24 C25 F25 -178.7(4)
F24 C24 C25 C26 178.2(4)
C23 C24 C25 C26 -0.1(7)
F25 C25 C26 F26 0.2(6)
C24 C25 C26 F26 -178.3(4)
F25 C25 C26 C21 179.2(4)
C24 C25 C26 C21 0.6(7)
C22 C21 C26 F26 177.0(4)
B1 C21 C26 F26 4.5(7)
C22 C21 C26 C25 -1.9(6)
B1 C21 C26 C25 -174.3(4)
C11 B1 C31 C32 64.9(5)
C41 B1 C31 C32 -58.0(5)
C21 B1 C31 C32 -173.5(4)
C11 B1 C31 C36 -104.4(4)
C41 B1 C31 C36 132.7(4)
C21 B1 C31 C36 17.2(6)
C36 C31 C32 F32 -179.6(3)
B1 C31 C32 F32 9.6(6)
C36 C31 C32 C33 1.5(6)
B1 C31 C32 C33 -169.3(4)
C31 C32 C33 F33 179.4(4)
F32 C32 C33 F33 0.4(6)
C31 C32 C33 C34 -0.5(7)
F32 C32 C33 C34 -179.5(4)
F33 C33 C34 F34 -0.7(6)
C32 C33 C34 F34 179.2(4)
F33 C33 C34 C35 178.5(4)
C32 C33 C34 C35 -1.6(6)
F34 C34 C35 F35 0.8(6)
C33 C34 C35 F35 -178.4(4)
F34 C34 C35 C36 -178.3(4)
C33 C34 C35 C36 2.6(6)
F35 C35 C36 F36 -1.8(6)
C34 C35 C36 F36 177.2(4)
F35 C35 C36 C31 179.4(4)
C34 C35 C36 C31 -1.5(7)
C32 C31 C36 F36 -179.2(4)
B1 C31 C36 F36 -9.2(6)
C32 C31 C36 C35 -0.5(6)
B1 C31 C36 C35 169.5(4)
C11 B1 C41 C42 56.1(5)
C31 B1 C41 C42 171.7(3)
C21 B1 C41 C42 -64.9(4)
C11 B1 C41 C46 -133.7(4)
C31 B1 C41 C46 -18.1(5)
C21 B1 C41 C46 105.4(4)
C46 C41 C42 F42 -179.3(3)
B1 C41 C42 F42 -7.7(5)
C46 C41 C42 C43 0.4(6)
B1 C41 C42 C43 171.9(4)
F42 C42 C43 F43 1.4(6)
C41 C42 C43 F43 -178.3(4)
F42 C42 C43 C44 179.7(3)
C41 C42 C43 C44 0.1(7)
F43 C43 C44 F44 -1.6(6)
C42 C43 C44 F44 -179.9(4)
F43 C43 C44 C45 178.3(4)
C42 C43 C44 C45 -0.1(6)
F44 C44 C45 F45 -1.5(6)
C43 C44 C45 F45 178.6(4)
F44 C44 C45 C46 179.5(4)
C43 C44 C45 C46 -0.4(6)
F45 C45 C46 F46 2.3(6)
C44 C45 C46 F46 -178.7(3)
F45 C45 C46 C41 -178.1(3)
C44 C45 C46 C41 0.8(7)
C42 C41 C46 F46 178.7(3)
B1 C41 C46 F46 7.9(6)
C42 C41 C46 C45 -0.8(6)
B1 C41 C46 C45 -171.6(4)
F51 C51 C52 F52 -1.0(10)
C56 C51 C52 F52 180.0(6)
F51 C51 C52 C53 178.3(6)
C56 C51 C52 C53 -0.7(11)
F52 C52 C53 F53 -0.8(10)
C51 C52 C53 F53 179.9(6)
F52 C52 C53 C54 179.3(6)
C51 C52 C53 C54 0.0(10)
F53 C53 C54 F54 1.3(9)
C52 C53 C54 F54 -178.8(6)
F53 C53 C54 C55 -179.0(5)
C52 C53 C54 C55 0.9(10)
F54 C54 C55 F55 -0.6(8)
C53 C54 C55 F55 179.7(5)
F54 C54 C55 C56 178.7(5)
C53 C54 C55 C56 -1.0(9)
F51 C51 C56 F56 2.0(10)
C52 C51 C56 F56 -179.0(6)
F51 C51 C56 C55 -178.4(6)
C52 C51 C56 C55 0.6(10)
F55 C55 C56 F56 -0.8(9)
C54 C55 C56 F56 179.9(6)
F55 C55 C56 C51 179.6(6)
C54 C55 C56 C51 0.3(9)
